data_4068440
loop_
_publ_author_name
'Kantchev, Eric Assen B.'
'Ying, Jackie Y.'

_publ_section_title
;
 Practical One-Pot, Three-Component Synthesis of N-Heterocyclic Carbene
 (NHC) Ligated Palladacycles Derived fromN,N-Dimethylbenzylamine
;
_journal_issue 1
_journal_name_full Organometallics
_journal_page_first 289
_journal_paper_doi 10.1021/om8008475
_journal_volume 28
_journal_year 2009
_chemical_formula_sum 'C32 H40 Cl N3 Pd'
_chemical_formula_weight 608.52
_chemical_name_systematic
; 
 ? 
;
_space_group_IT_number 14
_symmetry_cell_setting monoclinic
_symmetry_space_group_name_Hall '-P 2yn'
_symmetry_space_group_name_H-M 'P 1 21/n 1'
_atom_sites_solution_hydrogens geom
_atom_sites_solution_primary direct
_atom_sites_solution_secondary difmap
_audit_creation_method SHELXL-97
_cell_angle_alpha 90.00
_cell_angle_beta 106.5850(10)
_cell_angle_gamma 90.00
_cell_formula_units_Z 4
_cell_length_a 13.5849(6)
_cell_length_b 16.2049(7)
_cell_length_c 14.0474(6)
_cell_measurement_reflns_used 8185
_cell_measurement_temperature 223(2)
_cell_measurement_theta_max 27.42
_cell_measurement_theta_min 2.23
_cell_volume 2963.8(2)
_computing_cell_refinement 'Bruker SMART'
_computing_data_collection 'Bruker SMART'
_computing_data_reduction 'Bruker SAINT'
_computing_molecular_graphics 'Bruker SHELXTL'
_computing_publication_material 'Bruker SHELXTL'
_computing_structure_refinement 'SHELXL-97 (Sheldrick, 1997)'
_computing_structure_solution 'SHELXS-97 (Sheldrick, 1990)'
_diffrn_ambient_temperature 223(2)
_diffrn_measured_fraction_theta_full 0.999
_diffrn_measured_fraction_theta_max 0.999
_diffrn_measurement_device_type 'CCD area detector'
_diffrn_measurement_method 'phi and omega scans'
_diffrn_radiation_monochromator graphite
_diffrn_radiation_source 'fine-focus sealed tube'
_diffrn_radiation_type MoK\a
_diffrn_radiation_wavelength 0.71073
_diffrn_reflns_av_R_equivalents 0.0257
_diffrn_reflns_av_sigmaI/netI 0.0301
_diffrn_reflns_limit_h_max 17
_diffrn_reflns_limit_h_min -10
_diffrn_reflns_limit_k_max 20
_diffrn_reflns_limit_k_min -21
_diffrn_reflns_limit_l_max 18
_diffrn_reflns_limit_l_min -18
_diffrn_reflns_number 20537
_diffrn_reflns_theta_full 27.50
_diffrn_reflns_theta_max 27.50
_diffrn_reflns_theta_min 1.84
_exptl_absorpt_coefficient_mu 0.741
_exptl_absorpt_correction_T_max 0.8307
_exptl_absorpt_correction_T_min 0.6817
_exptl_absorpt_correction_type 'Sadabs, (Sheldrick 2001)'
_exptl_crystal_colour COLOURLESS
_exptl_crystal_density_diffrn 1.364
_exptl_crystal_density_meas 0
_exptl_crystal_density_method 'not measured'
_exptl_crystal_description BLOCK
_exptl_crystal_F_000 1264
_exptl_crystal_size_max 0.56
_exptl_crystal_size_mid 0.46
_exptl_crystal_size_min 0.26
_refine_diff_density_max 0.768
_refine_diff_density_min -0.304
_refine_diff_density_rms 0.064
_refine_ls_extinction_method none
_refine_ls_goodness_of_fit_ref 1.026
_refine_ls_hydrogen_treatment mixed
_refine_ls_matrix_type full
_refine_ls_number_parameters 342
_refine_ls_number_reflns 6796
_refine_ls_number_restraints 0
_refine_ls_restrained_S_all 1.026
_refine_ls_R_factor_all 0.0361
_refine_ls_R_factor_gt 0.0307
_refine_ls_shift/su_max 0.003
_refine_ls_shift/su_mean 0.000
_refine_ls_structure_factor_coef Fsqd
_refine_ls_weighting_details 'calc w=1/[\s^2^(Fo^2^)+(0.0425P)^2^+0.8666P] where P=(Fo^2^+2Fc^2^)/3'
_refine_ls_weighting_scheme calc
_refine_ls_wR_factor_gt 0.0773
_refine_ls_wR_factor_ref 0.0801
_reflns_number_gt 5997
_reflns_number_total 6796
_reflns_threshold_expression >2sigma(I)
_cod_data_source_file om8008475_si_003.cif
_cod_data_source_block 7092
_cod_depositor_comments
;
The following automatic conversions were performed:

'_symmetry_cell_setting' value 'Monoclinic' changed to 'monoclinic'
according to /home/saulius/struct/CIF-dictionaries/cif_core.dic
dictionary named 'cif_core.dic' version 2.4.2 from 2011-04-26.

Automatic conversion script
Id: cif_fix_values 1715 2011-07-08 13:25:40Z adriana 
;
_cod_original_sg_symbol_H-M P2(1)/n
_cod_database_code 4068440

loop_
_symmetry_equiv_pos_as_xyz
'x, y, z'
'-x+1/2, y+1/2, -z+1/2'
'-x, -y, -z'
'x-1/2, -y-1/2, z-1/2'

loop_
_atom_site_label
_atom_site_type_symbol
_atom_site_fract_x
_atom_site_fract_y
_atom_site_fract_z
_atom_site_U_iso_or_equiv
_atom_site_adp_type
_atom_site_occupancy
_atom_site_symmetry_multiplicity
_atom_site_calc_flag
_atom_site_refinement_flags
Pd1 Pd 0.573455(12) 0.663061(8) 0.767837(11) 0.02995(6) Uani 1 1 d .
N1 N 0.66570(12) 0.54377(9) 0.65970(12) 0.0288(3) Uani 1 1 d .
N2 N 0.63690(12) 0.47961(9) 0.78269(12) 0.0284(3) Uani 1 1 d .
N3 N 0.49609(16) 0.77460(11) 0.78339(15) 0.0470(5) Uani 1 1 d .
Cl1 Cl 0.73589(5) 0.73370(4) 0.82164(5) 0.05502(16) Uani 1 1 d .
C1 C 0.63074(13) 0.55574(11) 0.74037(14) 0.0267(4) Uani 1 1 d .
C2 C 0.68801(15) 0.46108(12) 0.64926(16) 0.0348(4) Uani 1 1 d .
H2 H 0.7111 0.4378 0.5982 0.042 Uiso 1 1 calc R
C3 C 0.67018(15) 0.42123(12) 0.72583(15) 0.0340(4) Uani 1 1 d .
H3 H 0.6785 0.3644 0.7390 0.041 Uiso 1 1 calc R
C4 C 0.67206(16) 0.60616(12) 0.58831(15) 0.0335(4) Uani 1 1 d .
C5 C 0.76564(17) 0.63738(13) 0.58085(17) 0.0397(5) Uani 1 1 d .
C6 C 0.7570(2) 0.69069(16) 0.5004(2) 0.0554(7) Uani 1 1 d .
H6 H 0.8175 0.7125 0.4907 0.067 Uiso 1 1 calc R
C7 C 0.6651(2) 0.71272(16) 0.4352(2) 0.0615(7) Uani 1 1 d .
H7 H 0.6642 0.7485 0.3823 0.074 Uiso 1 1 calc R
C8 C 0.5742(2) 0.68316(16) 0.44618(19) 0.0531(6) Uani 1 1 d .
H8 H 0.5108 0.6993 0.4026 0.064 Uiso 1 1 calc R
C9 C 0.57878(17) 0.62909(14) 0.52325(16) 0.0408(5) Uani 1 1 d .
H9 H 0.5176 0.6075 0.5317 0.049 Uiso 1 1 calc R
C10 C 0.87489(17) 0.61779(14) 0.6476(2) 0.0470(6) Uani 1 1 d .
C11 C 0.88242(18) 0.57560(17) 0.7465(2) 0.0550(6) Uani 1 1 d .
H11A H 0.8607 0.5186 0.7347 0.083 Uiso 1 1 calc R
H11B H 0.8385 0.6039 0.7795 0.083 Uiso 1 1 calc R
H11C H 0.9529 0.5775 0.7881 0.083 Uiso 1 1 calc R
C12 C 0.9274(2) 0.56186(19) 0.5881(2) 0.0654(8) Uani 1 1 d .
H12A H 0.9975 0.5511 0.6270 0.098 Uiso 1 1 calc R
H12B H 0.9274 0.5891 0.5266 0.098 Uiso 1 1 calc R
H12C H 0.8902 0.5101 0.5731 0.098 Uiso 1 1 calc R
C13 C 0.9371(2) 0.69845(18) 0.6739(3) 0.0741(9) Uani 1 1 d .
H13A H 0.9024 0.7355 0.7080 0.111 Uiso 1 1 calc R
H13B H 0.9428 0.7245 0.6136 0.111 Uiso 1 1 calc R
H13C H 1.0052 0.6860 0.7169 0.111 Uiso 1 1 calc R
C14 C 0.59739(15) 0.45265(11) 0.86382(15) 0.0308(4) Uani 1 1 d .
C15 C 0.65597(16) 0.44978(12) 0.96320(15) 0.0344(4) Uani 1 1 d .
C16 C 0.60409(19) 0.41833(13) 1.02897(17) 0.0425(5) Uani 1 1 d .
H16 H 0.6391 0.4168 1.0971 0.051 Uiso 1 1 calc R
C17 C 0.50460(19) 0.38964(13) 0.99849(18) 0.0455(6) Uani 1 1 d .
H17 H 0.4734 0.3696 1.0456 0.055 Uiso 1 1 calc R
C18 C 0.45094(18) 0.39017(13) 0.89988(18) 0.0427(5) Uani 1 1 d .
H18 H 0.3835 0.3696 0.8785 0.051 Uiso 1 1 calc R
C19 C 0.49800(16) 0.42169(12) 0.83206(17) 0.0366(4) Uani 1 1 d .
H19 H 0.4623 0.4221 0.7640 0.044 Uiso 1 1 calc R
C20 C 0.76896(17) 0.47691(14) 1.00300(17) 0.0432(5) Uani 1 1 d .
C21 C 0.8110(2) 0.46310(18) 1.11606(19) 0.0599(7) Uani 1 1 d .
H21A H 0.8824 0.4799 1.1383 0.090 Uiso 1 1 calc R
H21B H 0.8055 0.4051 1.1309 0.090 Uiso 1 1 calc R
H21C H 0.7714 0.4956 1.1500 0.090 Uiso 1 1 calc R
C22 C 0.83654(19) 0.42676(18) 0.9527(2) 0.0582(7) Uani 1 1 d .
H22A H 0.8211 0.4427 0.8834 0.087 Uiso 1 1 calc R
H22B H 0.8227 0.3684 0.9571 0.087 Uiso 1 1 calc R
H22C H 0.9084 0.4376 0.9859 0.087 Uiso 1 1 calc R
C23 C 0.78036(19) 0.56922(15) 0.98482(19) 0.0493(6) Uani 1 1 d .
H23A H 0.7416 0.6008 1.0205 0.074 Uiso 1 1 calc R
H23B H 0.7544 0.5807 0.9143 0.074 Uiso 1 1 calc R
H23C H 0.8523 0.5845 1.0081 0.074 Uiso 1 1 calc R
C24 C 0.43076(15) 0.62270(13) 0.70849(15) 0.0337(4) Uani 1 1 d .
C25 C 0.39637(16) 0.55298(14) 0.65024(15) 0.0379(5) Uani 1 1 d .
H25 H 0.4450 0.5159 0.6389 0.046 Uiso 1 1 calc R
C26 C 0.29291(18) 0.53673(17) 0.60867(18) 0.0502(6) Uani 1 1 d .
H26 H 0.2720 0.4881 0.5721 0.060 Uiso 1 1 calc R
C27 C 0.22032(19) 0.5926(2) 0.6212(2) 0.0626(8) Uani 1 1 d .
H27 H 0.1500 0.5827 0.5919 0.075 Uiso 1 1 calc R
C28 C 0.2519(2) 0.66275(18) 0.6769(2) 0.0557(7) Uani 1 1 d .
H28 H 0.2028 0.7007 0.6853 0.067 Uiso 1 1 calc R
C29 C 0.35449(19) 0.67782(15) 0.72024(18) 0.0450(5) Uani 1 1 d .
C30 C 0.39116(19) 0.75135(14) 0.7852(2) 0.0514(6) Uani 1 1 d .
H30A H 0.3443 0.7978 0.7618 0.062 Uiso 1 1 calc R
H30B H 0.3915 0.7385 0.8535 0.062 Uiso 1 1 calc R
C31 C 0.5444(3) 0.82501(16) 0.8720(3) 0.0730(9) Uani 1 1 d .
H31A H 0.5020 0.8730 0.8731 0.109 Uiso 1 1 calc R
H31B H 0.6119 0.8428 0.8697 0.109 Uiso 1 1 calc R
H31C H 0.5511 0.7924 0.9314 0.109 Uiso 1 1 calc R
C32 C 0.4908(3) 0.82262(17) 0.6923(3) 0.0723(9) Uani 1 1 d .
H32A H 0.4503 0.7926 0.6346 0.108 Uiso 1 1 calc R
H32B H 0.5597 0.8310 0.6867 0.108 Uiso 1 1 calc R
H32C H 0.4591 0.8757 0.6959 0.108 Uiso 1 1 calc R

loop_
_atom_site_aniso_label
_atom_site_aniso_U_11
_atom_site_aniso_U_22
_atom_site_aniso_U_33
_atom_site_aniso_U_23
_atom_site_aniso_U_13
_atom_site_aniso_U_12
Pd1 0.03889(10) 0.02272(9) 0.03215(9) 0.00258(5) 0.01644(7) 0.00195(6)
N1 0.0311(8) 0.0279(8) 0.0316(8) 0.0020(6) 0.0157(7) -0.0002(6)
N2 0.0342(8) 0.0244(7) 0.0307(8) 0.0018(6) 0.0159(7) 0.0009(6)
N3 0.0634(13) 0.0305(9) 0.0557(12) 0.0062(8) 0.0306(10) 0.0085(8)
Cl1 0.0554(4) 0.0346(3) 0.0754(4) 0.0010(3) 0.0192(3) -0.0123(2)
C1 0.0263(9) 0.0263(9) 0.0288(9) 0.0011(7) 0.0099(7) -0.0007(7)
C2 0.0395(11) 0.0321(10) 0.0395(11) -0.0027(8) 0.0220(9) 0.0014(8)
C3 0.0400(11) 0.0257(9) 0.0413(11) -0.0006(8) 0.0198(9) 0.0026(8)
C4 0.0432(11) 0.0300(10) 0.0335(10) 0.0025(8) 0.0211(9) 0.0004(8)
C5 0.0473(12) 0.0318(10) 0.0488(13) 0.0017(9) 0.0281(10) -0.0013(9)
C6 0.0725(18) 0.0420(13) 0.0660(17) 0.0116(12) 0.0425(15) -0.0056(12)
C7 0.093(2) 0.0472(14) 0.0536(16) 0.0206(12) 0.0361(15) 0.0046(14)
C8 0.0713(17) 0.0488(13) 0.0395(13) 0.0116(11) 0.0161(12) 0.0103(12)
C9 0.0469(12) 0.0416(11) 0.0374(12) 0.0036(9) 0.0175(10) 0.0027(10)
C10 0.0396(12) 0.0411(12) 0.0670(16) -0.0020(11) 0.0262(11) -0.0084(10)
C11 0.0359(12) 0.0626(16) 0.0647(17) 0.0083(13) 0.0113(11) -0.0040(11)
C12 0.0482(15) 0.0697(18) 0.089(2) -0.0082(16) 0.0362(15) 0.0008(13)
C13 0.072(2) 0.0548(17) 0.098(3) -0.0059(17) 0.0290(17) -0.0267(15)
C14 0.0420(11) 0.0211(8) 0.0358(10) 0.0030(7) 0.0217(8) 0.0025(7)
C15 0.0464(12) 0.0244(9) 0.0360(11) 0.0043(8) 0.0174(9) 0.0054(8)
C16 0.0636(15) 0.0327(11) 0.0361(12) 0.0066(9) 0.0224(10) 0.0074(10)
C17 0.0643(15) 0.0310(11) 0.0561(14) 0.0081(10) 0.0412(12) 0.0035(10)
C18 0.0477(13) 0.0338(11) 0.0559(14) 0.0018(10) 0.0300(11) -0.0016(9)
C19 0.0426(11) 0.0297(10) 0.0421(12) 0.0027(8) 0.0194(9) 0.0001(8)
C20 0.0459(13) 0.0436(12) 0.0386(12) 0.0072(9) 0.0100(9) 0.0041(10)
C21 0.0642(17) 0.0645(17) 0.0441(15) 0.0120(12) 0.0046(12) 0.0042(13)
C22 0.0464(14) 0.0691(18) 0.0595(16) 0.0078(13) 0.0158(12) 0.0131(12)
C23 0.0508(14) 0.0455(13) 0.0472(14) 0.0046(10) 0.0067(10) -0.0108(10)
C24 0.0361(11) 0.0376(11) 0.0313(10) 0.0078(8) 0.0157(8) 0.0052(8)
C25 0.0366(11) 0.0469(12) 0.0334(11) 0.0057(9) 0.0149(9) 0.0022(9)
C26 0.0428(13) 0.0691(17) 0.0399(13) 0.0020(11) 0.0138(10) -0.0092(11)
C27 0.0329(13) 0.100(2) 0.0566(16) 0.0115(16) 0.0149(11) 0.0000(13)
C28 0.0394(13) 0.078(2) 0.0552(16) 0.0131(13) 0.0228(12) 0.0199(12)
C29 0.0525(14) 0.0483(13) 0.0426(13) 0.0128(10) 0.0272(11) 0.0162(10)
C30 0.0607(15) 0.0414(12) 0.0611(16) 0.0067(11) 0.0321(12) 0.0211(11)
C31 0.100(2) 0.0404(14) 0.091(2) -0.0222(14) 0.046(2) -0.0032(14)
C32 0.103(2) 0.0429(14) 0.088(2) 0.0316(14) 0.054(2) 0.0244(15)

loop_
_atom_type_symbol
_atom_type_description
_atom_type_scat_dispersion_real
_atom_type_scat_dispersion_imag
_atom_type_scat_source
C C 0.0033 0.0016 'International Tables Vol C Tables 4.2.6.8 and 6.1.1.4'
H H 0.0000 0.0000 'International Tables Vol C Tables 4.2.6.8 and 6.1.1.4'
N N 0.0061 0.0033 'International Tables Vol C Tables 4.2.6.8 and 6.1.1.4'
Cl Cl 0.1484 0.1585 'International Tables Vol C Tables 4.2.6.8 and 6.1.1.4'
Pd Pd -0.9988 1.0072 'International Tables Vol C Tables 4.2.6.8 and 6.1.1.4'

loop_
_geom_angle_atom_site_label_1
_geom_angle_atom_site_label_2
_geom_angle_atom_site_label_3
_geom_angle
C1 Pd1 C24 91.13(8)
C1 Pd1 N3 173.19(8)
C24 Pd1 N3 82.64(8)
C1 Pd1 Cl1 95.88(5)
C24 Pd1 Cl1 169.66(6)
N3 Pd1 Cl1 89.95(6)
C1 N1 C2 111.30(15)
C1 N1 C4 125.62(16)
C2 N1 C4 122.91(16)
C1 N2 C3 110.75(15)
C1 N2 C14 128.47(15)
C3 N2 C14 119.76(15)
C31 N3 C30 108.9(2)
C31 N3 C32 109.7(2)
C30 N3 C32 109.8(2)
C31 N3 Pd1 116.21(17)
C30 N3 Pd1 106.91(13)
C32 N3 Pd1 105.09(15)
N2 C1 N1 103.98(15)
N2 C1 Pd1 133.37(13)
N1 C1 Pd1 122.35(13)
C3 C2 N1 106.62(17)
C2 C3 N2 107.25(17)
C9 C4 C5 122.22(19)
C9 C4 N1 114.92(17)
C5 C4 N1 122.74(19)
C4 C5 C6 114.5(2)
C4 C5 C10 128.0(2)
C6 C5 C10 117.5(2)
C7 C6 C5 123.5(2)
C6 C7 C8 120.8(2)
C7 C8 C9 118.0(2)
C8 C9 C4 121.1(2)
C11 C10 C12 108.0(2)
C11 C10 C13 105.7(2)
C12 C10 C13 108.8(2)
C11 C10 C5 116.59(18)
C12 C10 C5 107.8(2)
C13 C10 C5 109.7(2)
C19 C14 C15 122.23(18)
C19 C14 N2 113.45(18)
C15 C14 N2 124.01(17)
C14 C15 C16 114.77(19)
C14 C15 C20 125.30(17)
C16 C15 C20 119.93(19)
C17 C16 C15 123.3(2)
C18 C17 C16 120.3(2)
C17 C18 C19 118.7(2)
C18 C19 C14 120.6(2)
C23 C20 C15 110.84(18)
C23 C20 C22 109.7(2)
C15 C20 C22 110.2(2)
C23 C20 C21 106.7(2)
C15 C20 C21 111.70(19)
C22 C20 C21 107.6(2)
C25 C24 C29 116.5(2)
C25 C24 Pd1 129.43(15)
C29 C24 Pd1 113.74(17)
C26 C25 C24 122.1(2)
C25 C26 C27 119.7(3)
C28 C27 C26 119.6(2)
C29 C28 C27 120.7(2)
C28 C29 C24 121.4(2)
C28 C29 C30 122.0(2)
C24 C29 C30 116.5(2)
N3 C30 C29 110.25(18)

loop_
_geom_bond_atom_site_label_1
_geom_bond_atom_site_label_2
_geom_bond_distance
Pd1 C1 1.9875(18)
Pd1 C24 1.989(2)
Pd1 N3 2.1331(18)
Pd1 Cl1 2.4082(6)
N1 C1 1.362(2)
N1 C2 1.391(2)
N1 C4 1.444(2)
N2 C1 1.362(2)
N2 C3 1.394(2)
N2 C14 1.458(2)
N3 C31 1.477(4)
N3 C30 1.482(3)
N3 C32 1.482(3)
C2 C3 1.335(3)
C4 C9 1.385(3)
C4 C5 1.400(3)
C5 C6 1.401(3)
C5 C10 1.545(3)
C6 C7 1.368(4)
C7 C8 1.374(4)
C8 C9 1.380(3)
C10 C11 1.525(4)
C10 C12 1.539(3)
C10 C13 1.543(3)
C14 C19 1.389(3)
C14 C15 1.396(3)
C15 C16 1.408(3)
C15 C20 1.540(3)
C16 C17 1.377(3)
C17 C18 1.369(3)
C18 C19 1.387(3)
C20 C23 1.533(3)
C20 C22 1.540(3)
C20 C21 1.543(3)
C24 C25 1.395(3)
C24 C29 1.413(3)
C25 C26 1.385(3)
C26 C27 1.387(4)
C27 C28 1.377(4)
C28 C29 1.374(4)
C29 C30 1.497(4)
